data_4325192
loop_
_publ_author_name
'Su-Yun Zhang'
'Jiang-Gao Mao'

_publ_section_title
;
 Syntheses, Crystal Structures, Magnetic and Luminescent Properties of two
 Classes of Molybdenum(VI) Rich Quaternary Lanthanide Selenites
;
_journal_name_full 'Inorganic Chemistry'
_journal_page_first 4934
_journal_page_last 4943
_journal_paper_doi 10.1021/ic200149y
_journal_volume 50
_journal_year 2011
_chemical_formula_moiety 'H2 Eu2 Mo3 O17 Se2'
_chemical_formula_sum 'Eu2 H2 Mo3 O17 Se2'
_chemical_formula_weight 1023.68
_chemical_name_systematic
; 
 ? 
;
_space_group_IT_number 11
_symmetry_cell_setting monoclinic
_symmetry_space_group_name_Hall '-P 2yb'
_symmetry_space_group_name_H-M 'P 1 21/m 1'
_atom_sites_solution_hydrogens geom
_atom_sites_solution_primary direct
_atom_sites_solution_secondary difmap
_audit_creation_method SHELXL-97
_cell_angle_alpha 90.00
_cell_angle_beta 100.473(16)
_cell_angle_gamma 90.00
_cell_formula_units_Z 2
_cell_length_a 6.8535(14)
_cell_length_b 7.2488(11)
_cell_length_c 14.206(4)
_cell_measurement_reflns_used 1850
_cell_measurement_temperature 293(2)
_cell_measurement_theta_max 27.4487
_cell_measurement_theta_min 3.0225
_cell_volume 694.0(3)
_computing_structure_refinement 'SHELXL-97 (Sheldrick, 1997)'
_computing_structure_solution 'SHELXS-97 (Sheldrick, 1990)'
_diffrn_ambient_temperature 293(2)
_diffrn_measured_fraction_theta_full 0.957
_diffrn_measured_fraction_theta_max 0.957
_diffrn_measurement_device_type 'Mercury70 (2x2 bin mode)'
_diffrn_measurement_method CCD_Profile_fitting
_diffrn_radiation_monochromator graphite
_diffrn_radiation_source 'fine-focus sealed tube'
_diffrn_radiation_type MoK\a
_diffrn_radiation_wavelength 0.71073
_diffrn_reflns_av_R_equivalents 0.0687
_diffrn_reflns_av_sigmaI/netI 0.0683
_diffrn_reflns_limit_h_max 8
_diffrn_reflns_limit_h_min -8
_diffrn_reflns_limit_k_max 9
_diffrn_reflns_limit_k_min -9
_diffrn_reflns_limit_l_max 17
_diffrn_reflns_limit_l_min -16
_diffrn_reflns_number 5353
_diffrn_reflns_theta_full 27.51
_diffrn_reflns_theta_max 27.51
_diffrn_reflns_theta_min 2.92
_diffrn_standards_decay_% <1.0
_exptl_absorpt_coefficient_mu 16.880
_exptl_absorpt_correction_T_max 1.0000
_exptl_absorpt_correction_T_min 0.2663
_exptl_absorpt_correction_type multi-scan
_exptl_crystal_colour White
_exptl_crystal_density_diffrn 4.899
_exptl_crystal_description Prism
_exptl_crystal_F_000 916
_exptl_crystal_size_max 0.1200
_exptl_crystal_size_mid 0.0400
_exptl_crystal_size_min 0.0200
_refine_diff_density_max 2.584
_refine_diff_density_min -2.073
_refine_diff_density_rms 0.392
_refine_ls_extinction_method none
_refine_ls_goodness_of_fit_ref 1.050
_refine_ls_hydrogen_treatment none
_refine_ls_matrix_type full
_refine_ls_number_parameters 127
_refine_ls_number_reflns 1640
_refine_ls_number_restraints 0
_refine_ls_restrained_S_all 1.050
_refine_ls_R_factor_all 0.0460
_refine_ls_R_factor_gt 0.0400
_refine_ls_shift/su_max 0.000
_refine_ls_shift/su_mean 0.000
_refine_ls_structure_factor_coef Fsqd
_refine_ls_weighting_details 'calc w=1/[\s^2^(Fo^2^)+(0.0338P)^2^+0.0000P] where P=(Fo^2^+2Fc^2^)/3'
_refine_ls_weighting_scheme calc
_refine_ls_wR_factor_gt 0.0821
_refine_ls_wR_factor_ref 0.0857
_reflns_number_gt 1462
_reflns_number_total 1640
_reflns_threshold_expression >2sigma(I)
_cod_data_source_file ic200149y_si_002_2.cif
_cod_data_source_block Eu2Mo3Se2O17
_cod_original_cell_volume 694.0(2)
_cod_original_formula_sum 'H2 Eu2 Mo3 O17 Se2'
_cod_database_code 4325192

loop_
_symmetry_equiv_pos_as_xyz
'x, y, z'
'-x, y+1/2, -z'
'-x, -y, -z'
'x, -y-1/2, z'

loop_
_atom_site_label
_atom_site_type_symbol
_atom_site_fract_x
_atom_site_fract_y
_atom_site_fract_z
_atom_site_U_iso_or_equiv
_atom_site_adp_type
_atom_site_occupancy
_atom_site_symmetry_multiplicity
_atom_site_calc_flag
_atom_site_refinement_flags
Eu1 Eu 0.61622(8) 0.7500 0.54219(4) 0.00912(17) Uani 1 2 d S
Eu2 Eu 0.24194(8) 0.7500 0.11960(5) 0.01063(17) Uani 1 2 d S
Mo1 Mo -0.21719(10) 0.50453(8) 0.14055(5) 0.00892(19) Uani 1 1 d .
Mo2 Mo -0.12994(14) 0.2500 0.33242(8) 0.0099(2) Uani 1 2 d S
Se1 Se 0.20081(15) 0.7500 0.38343(9) 0.0094(3) Uani 1 2 d S
Se2 Se 0.24608(16) 0.2500 0.18675(9) 0.0096(3) Uani 1 2 d S
O1 O 0.3376(8) 0.5751(7) 0.4442(4) 0.0123(13) Uani 1 1 d .
O2 O 0.2959(13) 0.7500 0.2816(6) 0.0171(19) Uani 1 2 d S
O3 O 0.1957(11) 0.2500 0.3001(6) 0.0108(17) Uani 1 2 d S
O4 O 0.1086(8) 0.4362(7) 0.1395(5) 0.0133(13) Uani 1 1 d .
O5 O -0.1000(11) 0.7500 0.1338(6) 0.0090(17) Uani 1 2 d S
O6 O -0.2502(9) 0.4377(7) 0.0213(5) 0.0173(14) Uani 1 1 d .
O7 O -0.4517(8) 0.5728(7) 0.1517(4) 0.0130(13) Uani 1 1 d .
O8 O -0.1115(9) 0.4932(7) 0.2862(4) 0.0137(13) Uani 1 1 d .
O9 O -0.2377(12) 0.2500 0.1771(6) 0.0128(18) Uani 1 2 d S
O10 O -0.3664(13) 0.2500 0.3566(7) 0.019(2) Uani 1 2 d S
O11 O 0.0245(11) 0.2500 0.4441(6) 0.0137(18) Uani 1 2 d S
O1W O 0.6794(12) 0.7500 0.3822(6) 0.022(2) Uani 1 2 d S
H1WA H 0.7455 0.8457 0.3736 0.033 Uiso 1 1 d R

loop_
_atom_site_aniso_label
_atom_site_aniso_U_11
_atom_site_aniso_U_22
_atom_site_aniso_U_33
_atom_site_aniso_U_23
_atom_site_aniso_U_13
_atom_site_aniso_U_12
Eu1 0.0110(3) 0.0038(3) 0.0115(4) 0.000 -0.0008(3) 0.000
Eu2 0.0124(3) 0.0058(3) 0.0132(4) 0.000 0.0009(3) 0.000
Mo1 0.0111(3) 0.0030(3) 0.0118(5) 0.0002(3) -0.0002(3) 0.0002(2)
Mo2 0.0102(5) 0.0088(5) 0.0102(6) 0.000 0.0003(4) 0.000
Se1 0.0111(5) 0.0044(5) 0.0110(7) 0.000 -0.0026(5) 0.000
Se2 0.0098(5) 0.0039(5) 0.0147(7) 0.000 0.0013(5) 0.000
O1 0.015(3) 0.005(3) 0.014(4) -0.001(2) -0.004(3) 0.000(2)
O2 0.023(4) 0.018(4) 0.010(5) 0.000 0.005(4) 0.000
O3 0.007(4) 0.013(4) 0.012(5) 0.000 0.001(3) 0.000
O4 0.012(3) 0.006(3) 0.021(4) 0.006(2) 0.003(3) -0.002(2)
O5 0.010(4) 0.005(3) 0.011(5) 0.000 -0.001(3) 0.000
O6 0.027(3) 0.005(3) 0.017(4) 0.002(2) 0.000(3) -0.002(2)
O7 0.019(3) 0.002(3) 0.018(4) -0.002(2) 0.004(3) 0.002(2)
O8 0.016(3) 0.009(3) 0.015(4) -0.001(2) 0.000(3) -0.001(2)
O9 0.024(4) 0.001(3) 0.014(5) 0.000 0.005(4) 0.000
O10 0.027(5) 0.013(4) 0.017(6) 0.000 0.001(4) 0.000
O11 0.014(4) 0.014(4) 0.014(5) 0.000 0.005(4) 0.000
O1W 0.012(4) 0.034(5) 0.023(6) 0.000 0.010(4) 0.000

loop_
_atom_type_symbol
_atom_type_description
_atom_type_scat_dispersion_real
_atom_type_scat_dispersion_imag
_atom_type_scat_source
O O 0.0106 0.0060 'International Tables Vol C Tables 4.2.6.8 and 6.1.1.4'
Se Se -0.0929 2.2259 'International Tables Vol C Tables 4.2.6.8 and 6.1.1.4'
Mo Mo -1.6832 0.6857 'International Tables Vol C Tables 4.2.6.8 and 6.1.1.4'
Eu Eu -0.1578 3.6682 'International Tables Vol C Tables 4.2.6.8 and 6.1.1.4'
H H 0.0000 0.0000 'International Tables Vol C Tables 4.2.6.8 and 6.1.1.4'

loop_
_geom_angle_atom_site_label_1
_geom_angle_atom_site_label_2
_geom_angle_atom_site_label_3
_geom_angle
_geom_angle_site_symmetry_1
_geom_angle_site_symmetry_3
O3 Eu1 O1 83.23(14) 3_666 2_656
O3 Eu1 O1 83.23(14) 3_666 3_666
O1 Eu1 O1 163.6(3) 2_656 3_666
O3 Eu1 O1W 137.5(3) 3_666 .
O1 Eu1 O1W 91.88(15) 2_656 .
O1 Eu1 O1W 91.88(15) 3_666 .
O3 Eu1 O10 76.2(3) 3_666 3_566
O1 Eu1 O10 92.84(14) 2_656 3_566
O1 Eu1 O10 92.84(14) 3_666 3_566
O1W Eu1 O10 146.4(3) . 3_566
O3 Eu1 O11 63.7(3) 3_666 3_666
O1 Eu1 O11 82.88(13) 2_656 3_666
O1 Eu1 O11 82.88(13) 3_666 3_666
O1W Eu1 O11 73.8(3) . 3_666
O10 Eu1 O11 139.8(3) 3_566 3_666
O3 Eu1 O1 139.11(18) 3_666 .
O1 Eu1 O1 128.69(14) 2_656 .
O1 Eu1 O1 67.6(2) 3_666 .
O1W Eu1 O1 73.9(2) . .
O10 Eu1 O1 77.3(2) 3_566 .
O11 Eu1 O1 134.84(19) 3_666 .
O3 Eu1 O1 139.11(18) 3_666 4_575
O1 Eu1 O1 67.6(2) 2_656 4_575
O1 Eu1 O1 128.69(14) 3_666 4_575
O1W Eu1 O1 73.9(2) . 4_575
O10 Eu1 O1 77.3(2) 3_566 4_575
O11 Eu1 O1 134.8(2) 3_666 4_575
O1 Eu1 O1 61.1(2) . 4_575
O3 Eu1 Se1 154.11(19) 3_666 .
O1 Eu1 Se1 98.10(13) 2_656 .
O1 Eu1 Se1 98.10(13) 3_666 .
O1W Eu1 Se1 68.43(19) . .
O10 Eu1 Se1 77.9(2) 3_566 .
O11 Eu1 Se1 142.2(2) 3_666 .
O1 Eu1 Se1 30.65(12) . .
O1 Eu1 Se1 30.65(12) 4_575 .
O3 Eu1 Mo2 39.47(18) 3_666 3_666
O1 Eu1 Mo2 81.84(13) 2_656 3_666
O1 Eu1 Mo2 81.84(13) 3_666 3_666
O1W Eu1 Mo2 97.99(19) . 3_666
O10 Eu1 Mo2 115.7(2) 3_566 3_666
O11 Eu1 Mo2 24.2(2) 3_666 3_666
O1 Eu1 Mo2 147.76(12) . 3_666
O1 Eu1 Mo2 147.76(12) 4_575 3_666
Se1 Eu1 Mo2 166.42(4) . 3_666
O3 Eu1 Eu1 113.34(5) 3_666 3_666
O1 Eu1 Eu1 161.56(14) 2_656 3_666
O1 Eu1 Eu1 34.70(13) 3_666 3_666
O1W Eu1 Eu1 81.26(8) . 3_666
O10 Eu1 Eu1 83.89(10) 3_566 3_666
O11 Eu1 Eu1 111.18(6) 3_666 3_666
O1 Eu1 Eu1 32.91(12) . 3_666
O1 Eu1 Eu1 93.99(12) 4_575 3_666
Se1 Eu1 Eu1 63.459(16) . 3_666
Mo2 Eu1 Eu1 115.941(15) 3_666 3_666
O3 Eu1 Eu1 113.34(5) 3_666 3_676
O1 Eu1 Eu1 34.70(13) 2_656 3_676
O1 Eu1 Eu1 161.56(14) 3_666 3_676
O1W Eu1 Eu1 81.26(8) . 3_676
O10 Eu1 Eu1 83.89(10) 3_566 3_676
O11 Eu1 Eu1 111.18(6) 3_666 3_676
O1 Eu1 Eu1 93.99(12) . 3_676
O1 Eu1 Eu1 32.91(12) 4_575 3_676
Se1 Eu1 Eu1 63.459(16) . 3_676
Mo2 Eu1 Eu1 115.941(15) 3_666 3_676
Eu1 Eu1 Eu1 126.89(3) 3_666 3_676
O2 Eu2 O5 84.0(3) . .
O2 Eu2 O6 144.45(15) . 3_565
O5 Eu2 O6 103.9(2) . 3_565
O2 Eu2 O6 144.45(15) . 2
O5 Eu2 O6 103.9(2) . 2
O6 Eu2 O6 68.1(3) 3_565 2
O2 Eu2 O7 80.4(2) . 4_675
O5 Eu2 O7 144.17(15) . 4_675
O6 Eu2 O7 107.6(2) 3_565 4_675
O6 Eu2 O7 73.1(2) 2 4_675
O2 Eu2 O7 80.4(2) . 1_655
O5 Eu2 O7 144.17(15) . 1_655
O6 Eu2 O7 73.1(2) 3_565 1_655
O6 Eu2 O7 107.6(2) 2 1_655
O7 Eu2 O7 63.8(2) 4_675 1_655
O2 Eu2 O4 83.12(17) . .
O5 Eu2 O4 66.67(13) . .
O6 Eu2 O4 69.2(2) 3_565 .
O6 Eu2 O4 132.1(2) 2 .
O7 Eu2 O4 141.66(18) 4_675 .
O7 Eu2 O4 79.51(17) 1_655 .
O2 Eu2 O4 83.12(17) . 4_575
O5 Eu2 O4 66.67(13) . 4_575
O6 Eu2 O4 132.1(2) 3_565 4_575
O6 Eu2 O4 69.2(2) 2 4_575
O7 Eu2 O4 79.51(17) 4_675 4_575
O7 Eu2 O4 141.66(18) 1_655 4_575
O4 Eu2 O4 132.4(3) . 4_575
O2 Eu2 Mo1 84.36(19) . .
O5 Eu2 Mo1 28.973(13) . .
O6 Eu2 Mo1 86.79(14) 3_565 .
O6 Eu2 Mo1 119.12(14) 2 .
O7 Eu2 Mo1 164.42(15) 4_675 .
O7 Eu2 Mo1 116.85(12) 1_655 .
O4 Eu2 Mo1 37.80(12) . .
O4 Eu2 Mo1 95.51(13) 4_575 .
O2 Eu2 Mo1 84.36(19) . 4_575
O5 Eu2 Mo1 28.973(13) . 4_575
O6 Eu2 Mo1 119.12(14) 3_565 4_575
O6 Eu2 Mo1 86.79(14) 2 4_575
O7 Eu2 Mo1 116.85(12) 4_675 4_575
O7 Eu2 Mo1 164.42(15) 1_655 4_575
O4 Eu2 Mo1 95.51(13) . 4_575
O4 Eu2 Mo1 37.80(13) 4_575 4_575
Mo1 Eu2 Mo1 57.94(2) . 4_575
O7 Mo1 O6 102.3(3) . .
O7 Mo1 O9 97.8(3) . .
O6 Mo1 O9 89.6(3) . .
O7 Mo1 O5 98.2(3) . .
O6 Mo1 O5 100.8(3) . .
O9 Mo1 O5 158.7(3) . .
O7 Mo1 O8 94.7(3) . .
O6 Mo1 O8 157.8(2) . .
O9 Mo1 O8 73.8(3) . .
O5 Mo1 O8 90.8(3) . .
O7 Mo1 O4 173.5(2) . .
O6 Mo1 O4 83.5(3) . .
O9 Mo1 O4 85.1(3) . .
O5 Mo1 O4 77.7(2) . .
O8 Mo1 O4 80.4(2) . .
O7 Mo1 Eu2 134.28(17) . .
O6 Mo1 Eu2 91.00(19) . .
O9 Mo1 Eu2 126.2(2) . .
O5 Mo1 Eu2 36.13(19) . .
O8 Mo1 Eu2 87.18(16) . .
O4 Mo1 Eu2 41.73(13) . .
O10 Mo2 O11 105.0(4) . .
O10 Mo2 O8 101.2(2) . 4_565
O11 Mo2 O8 104.4(2) . 4_565
O10 Mo2 O8 101.2(2) . .
O11 Mo2 O8 104.4(2) . .
O8 Mo2 O8 137.2(4) 4_565 .
O10 Mo2 O9 92.5(4) . .
O11 Mo2 O9 162.5(3) . .
O8 Mo2 O9 71.51(19) 4_565 .
O8 Mo2 O9 71.51(19) . .
O10 Mo2 O3 179.7(4) . .
O11 Mo2 O3 74.7(3) . .
O8 Mo2 O3 78.88(19) 4_565 .
O8 Mo2 O3 78.88(19) . .
O9 Mo2 O3 87.8(3) . .
O10 Mo2 Eu1 140.0(3) . 3_666
O11 Mo2 Eu1 35.0(3) . 3_666
O8 Mo2 Eu1 92.86(18) 4_565 3_666
O8 Mo2 Eu1 92.86(18) . 3_666
O9 Mo2 Eu1 127.6(2) . 3_666
O3 Mo2 Eu1 39.8(2) . 3_666
O2 Se1 O1 99.8(3) . 4_575
O2 Se1 O1 99.8(3) . .
O1 Se1 O1 95.4(4) 4_575 .
O2 Se1 Eu1 99.6(3) . .
O1 Se1 Eu1 47.91(18) 4_575 .
O1 Se1 Eu1 47.91(18) . .
O3 Se2 O4 100.3(3) . 4_565
O3 Se2 O4 100.3(3) . .
O4 Se2 O4 104.1(4) 4_565 .
Se1 O1 Eu1 145.6(3) . 3_666
Se1 O1 Eu1 101.4(2) . .
Eu1 O1 Eu1 112.4(2) 3_666 .
Se1 O2 Eu2 148.5(5) . .
Se2 O3 Mo2 123.0(4) . .
Se2 O3 Eu1 136.2(4) . 3_666
Mo2 O3 Eu1 100.8(3) . 3_666
Se2 O4 Mo1 129.5(3) . .
Se2 O4 Eu2 125.3(3) . .
Mo1 O4 Eu2 100.5(2) . .
Mo1 O5 Mo1 130.2(4) 4_575 .
Mo1 O5 Eu2 114.90(19) 4_575 .
Mo1 O5 Eu2 114.90(19) . .
Mo1 O6 Eu2 160.3(3) . 3_565
Mo1 O7 Eu2 157.8(3) . 1_455
Mo2 O8 Mo1 110.6(3) . .
Mo1 O9 Mo1 146.1(5) . 4_565
Mo1 O9 Mo2 104.0(3) . .
Mo1 O9 Mo2 104.0(3) 4_565 .
Mo2 O10 Eu1 155.7(5) . 3_566
Mo2 O11 Eu1 120.8(4) . 3_666

loop_
_geom_bond_atom_site_label_1
_geom_bond_atom_site_label_2
_geom_bond_distance
_geom_bond_site_symmetry_2
Eu1 O3 2.373(8) 3_666
Eu1 O1 2.381(5) 2_656
Eu1 O1 2.381(5) 3_666
Eu1 O1W 2.390(9) .
Eu1 O10 2.428(9) 3_566
Eu1 O11 2.434(8) 3_666
Eu1 O1 2.495(5) .
Eu1 O1 2.495(5) 4_575
Eu1 Se1 3.2951(14) .
Eu1 Mo2 3.6454(14) 3_666
Eu1 Eu1 4.0518(7) 3_666
Eu1 Eu1 4.0518(7) 3_676
Eu2 O2 2.264(9) .
Eu2 O5 2.388(7) .
Eu2 O6 2.429(6) 3_565
Eu2 O6 2.429(6) 2
Eu2 O7 2.433(5) 4_675
Eu2 O7 2.433(5) 1_655
Eu2 O4 2.487(5) .
Eu2 O4 2.487(5) 4_575
Eu2 Mo1 3.6738(10) .
Eu2 Mo1 3.6738(10) 4_575
Mo1 O7 1.716(5) .
Mo1 O6 1.737(7) .
Mo1 O9 1.929(3) .
Mo1 O5 1.962(3) .
Mo1 O8 2.066(6) .
Mo1 O4 2.290(5) .
Mo2 O10 1.716(9) .
Mo2 O11 1.739(9) .
Mo2 O8 1.893(5) 4_565
Mo2 O8 1.893(5) .
Mo2 O9 2.196(9) .
Mo2 O3 2.359(7) .
Mo2 Eu1 3.6454(14) 3_666
Se1 O2 1.691(9) .
Se1 O1 1.714(5) 4_575
Se1 O1 1.714(5) .
Se2 O3 1.707(8) .
Se2 O4 1.712(5) 4_565
Se2 O4 1.712(5) .
O1 Eu1 2.381(5) 3_666
O3 Eu1 2.373(8) 3_666
O5 Mo1 1.962(3) 4_575
O6 Eu2 2.429(6) 3_565
O7 Eu2 2.433(5) 1_455
O9 Mo1 1.929(3) 4_565
O10 Eu1 2.428(9) 3_566
O11 Eu1 2.434(8) 3_666
